data_7249221
loop_
_publ_author_name
'Vinodh, Mickey'
'Al-Azemi, Talal F.'

_publ_section_title
;
 Solvent-induced supramolecular self-assembly in a solid-state
 A1/A2-difunctionlized pillar[5]arene host
;
_journal_issue 37
_journal_name_full CrystEngComm
_journal_page_first 5138
_journal_page_last 5143
_journal_paper_doi 10.1039/D4CE00771A
_journal_volume 26
_journal_year 2024
_chemical_formula_sum 'C127 H154 Br2 N5 O20'
_chemical_formula_weight 2230.36
_space_group_crystal_system monoclinic
_space_group_IT_number 15
_space_group_name_Hall '-C 2yc'
_space_group_name_H-M_alt 'C 1 2/c 1'
_atom_sites_solution_hydrogens geom
_audit_creation_method SHELXL-2019/3
_audit_update_record
;
2024-08-01 deposited with the CCDC.	2024-08-14 downloaded from the CCDC.
;
_cell_angle_alpha 90
_cell_angle_beta 91.573(6)
_cell_angle_gamma 90
_cell_formula_units_Z 4
_cell_length_a 19.665(2)
_cell_length_b 16.584(2)
_cell_length_c 38.621(4)
_cell_measurement_reflns_used 9857
_cell_measurement_temperature 150(2)
_cell_measurement_theta_max 64.89
_cell_measurement_theta_min 3.49
_cell_volume 12591(2)
_computing_structure_refinement 'SHELXL-2019/2 (Sheldrick, 2019)'
_computing_structure_solution 'SHELXT 2014/5 (Sheldrick, 2014)'
_diffrn_ambient_temperature 150(2)
_diffrn_detector_area_resol_mean 8.3333
_diffrn_measured_fraction_theta_full 0.991
_diffrn_measured_fraction_theta_max 0.991
_diffrn_measurement_device_type 'Bruker APEX-II CCD'
_diffrn_measurement_method '\f and \w scans'
_diffrn_radiation_type CuK\a
_diffrn_radiation_wavelength 1.54178
_diffrn_reflns_av_R_equivalents 0.0678
_diffrn_reflns_av_unetI/netI 0.0499
_diffrn_reflns_Laue_measured_fraction_full 0.991
_diffrn_reflns_Laue_measured_fraction_max 0.991
_diffrn_reflns_limit_h_max 23
_diffrn_reflns_limit_h_min -23
_diffrn_reflns_limit_k_max 19
_diffrn_reflns_limit_k_min -18
_diffrn_reflns_limit_l_max 45
_diffrn_reflns_limit_l_min -46
_diffrn_reflns_number 64117
_diffrn_reflns_point_group_measured_fraction_full 0.991
_diffrn_reflns_point_group_measured_fraction_max 0.991
_diffrn_reflns_theta_full 67.000
_diffrn_reflns_theta_max 67.000
_diffrn_reflns_theta_min 3.651
_exptl_absorpt_coefficient_mu 1.336
_exptl_absorpt_correction_T_max 0.97
_exptl_absorpt_correction_T_min 0.52
_exptl_absorpt_correction_type multi-scan
_exptl_absorpt_process_details
;
SADABS-2016/2 - Bruker AXS area detector scaling and absorption correction
;
_exptl_crystal_colour colourless
_exptl_crystal_density_diffrn 1.177
_exptl_crystal_description Platlet
_exptl_crystal_F_000 4724
_exptl_crystal_size_max 0.220
_exptl_crystal_size_mid 0.210
_exptl_crystal_size_min 0.020
_refine_diff_density_max 1.648
_refine_diff_density_min -1.302
_refine_diff_density_rms 0.109
_refine_ls_extinction_method none
_refine_ls_goodness_of_fit_ref 1.591
_refine_ls_hydrogen_treatment constr
_refine_ls_matrix_type full
_refine_ls_number_parameters 731
_refine_ls_number_reflns 11138
_refine_ls_number_restraints 120
_refine_ls_restrained_S_all 1.604
_refine_ls_R_factor_all 0.1349
_refine_ls_R_factor_gt 0.1121
_refine_ls_shift/su_max 0.000
_refine_ls_shift/su_mean 0.000
_refine_ls_structure_factor_coef Fsqd
_refine_ls_weighting_details 'w=1/[\s^2^(Fo^2^)+(0.1459P)^2^+6.5385P] where P=(Fo^2^+2Fc^2^)/3'
_refine_ls_weighting_scheme calc
_refine_ls_wR_factor_gt 0.3233
_refine_ls_wR_factor_ref 0.3467
_reflns_Friedel_coverage 0.000
_reflns_number_gt 8125
_reflns_number_total 11138
_reflns_threshold_expression 'I > 2\s(I)'
_cod_data_source_file d4ce00771a2.cif
_cod_data_source_block Pillar_ADN2
_cod_depositor_comments
;
The following automatic conversions were performed:

data item '_exptl_absorpt_correction_type' value 'Multi-Scan' was
changed to 'multi-scan' in accordance with the
/home/data/users/saulius/crontab/automatic-downloads/rss-feeds/RSC/lib/dictionaries/cif_core.dic
dictionary named 'cif_core.dic' version 2.4.2 last updated on
2011-04-26.

Automatic conversion script
Id: cif_fix_values 8170 2020-07-09 18:12:32Z antanas 

 Adding full bibliography for 7249218--7249222.cif.
;
_cod_original_cell_volume 12591(3)
_cod_original_sg_symbol_H-M 'C 2/c'
_cod_database_code 7249221
_shelx_shelxl_version_number 2019/3
_shelx_space_group_comment
;
The symmetry employed for this shelxl refinement is uniquely defined
by the following loop, which should always be used as a source of
symmetry information in preference to the above space-group names.
They are only intended as comments.
;
_shelx_estimated_absorpt_t_min 0.758
_shelx_estimated_absorpt_t_max 0.974

loop_
_space_group_symop_operation_xyz
'x, y, z'
'-x, y, -z+1/2'
'x+1/2, y+1/2, z'
'-x+1/2, y+1/2, -z+1/2'
'-x, -y, -z'
'x, -y, z-1/2'
'-x+1/2, -y+1/2, -z'
'x+1/2, -y+1/2, z-1/2'

loop_
_atom_site_label
_atom_site_type_symbol
_atom_site_fract_x
_atom_site_fract_y
_atom_site_fract_z
_atom_site_U_iso_or_equiv
_atom_site_adp_type
_atom_site_occupancy
_atom_site_site_symmetry_order
_atom_site_calc_flag
_atom_site_refinement_flags_posn
_atom_site_refinement_flags_adp
_atom_site_refinement_flags_occupancy
_atom_site_disorder_assembly
_atom_site_disorder_group
Br1 Br 0.22995(5) -0.04335(6) 0.29782(2) 0.1237(4) Uani 1 1 d . . . . .
O1 O 0.86579(17) 0.3044(3) 0.64330(10) 0.0868(11) Uani 1 1 d . . . . .
N1 N 0.7803(10) 0.5685(9) 0.7010(4) 0.244(6) Uani 1 1 d . U . . .
N2 N 0.5518(7) 0.4040(8) 0.5392(4) 0.188(4) Uani 1 1 d . U . . .
C2 C 0.7515(2) 0.2520(3) 0.65081(12) 0.0592(11) Uani 1 1 d . . . . .
H2 H 0.758553 0.251137 0.675242 0.071 Uiso 1 1 calc R U . . .
O3 O 0.88767(19) 0.6012(2) 0.60085(10) 0.0814(10) Uani 1 1 d . . . . .
C3 C 0.8032(2) 0.2773(3) 0.63053(12) 0.0610(11) Uani 1 1 d . . . . .
O4 O 0.77195(18) 0.3679(2) 0.51587(9) 0.0749(9) Uani 1 1 d . . . . .
C4 C 0.7954(2) 0.2795(2) 0.59467(12) 0.0558(10) Uani 1 1 d . . . . .
O5 O 0.68610(19) 0.7695(2) 0.64658(9) 0.0790(10) Uani 1 1 d . . . . .
C1 C 0.6895(2) 0.2277(2) 0.63693(11) 0.0547(10) Uani 1 1 d . . . . .
O2 O 0.61811(15) 0.2034(2) 0.58833(8) 0.0647(8) Uani 1 1 d . . . . .
C5 C 0.7328(2) 0.2538(3) 0.58053(12) 0.0559(10) Uani 1 1 d . . . . .
H5 H 0.725976 0.253887 0.556085 0.067 Uiso 1 1 calc R U . . .
O6 O 0.6755(2) 0.6483(3) 0.51370(9) 0.0844(11) Uani 1 1 d . . . . .
C6 C 0.6809(2) 0.2283(2) 0.60102(11) 0.0538(10) Uani 1 1 d . . . . .
O7 O 0.55302(19) 0.5817(2) 0.72054(8) 0.0713(9) Uani 1 1 d . . . . .
C7 C 0.8499(2) 0.3123(3) 0.57164(13) 0.0620(11) Uani 1 1 d . . . . .
H7A H 0.848678 0.282516 0.549411 0.074 Uiso 1 1 calc R U . . .
H7B H 0.895099 0.303393 0.582927 0.074 Uiso 1 1 calc R U . . .
O8 O 0.4635(2) 0.6467(2) 0.58702(9) 0.0781(10) Uani 1 1 d . . . . .
C8 C 0.8404(2) 0.4018(3) 0.56452(11) 0.0551(10) Uani 1 1 d . . . . .
O9 O 0.6575(2) 0.3025(2) 0.71622(9) 0.0858(11) Uani 1 1 d . . . . .
C9 C 0.8703(2) 0.4595(3) 0.58584(12) 0.0582(10) Uani 1 1 d . . . . .
H9 H 0.898942 0.442822 0.604702 0.070 Uiso 1 1 calc R U . . .
O10 O 0.42787(15) 0.3721(2) 0.63661(9) 0.0672(8) Uani 1 1 d . . . . .
C10 C 0.8592(2) 0.5416(3) 0.58027(12) 0.0586(11) Uani 1 1 d . . . . .
C11 C 0.8181(2) 0.5682(3) 0.55259(11) 0.0560(10) Uani 1 1 d . . . . .
C12 C 0.7887(2) 0.5092(3) 0.53139(11) 0.0583(10) Uani 1 1 d . . . . .
H12 H 0.760287 0.525561 0.512385 0.070 Uiso 1 1 calc R U . . .
C13 C 0.7992(2) 0.4284(3) 0.53679(11) 0.0570(10) Uani 1 1 d . . . . .
C14 C 0.8043(2) 0.6559(3) 0.54624(13) 0.0656(12) Uani 1 1 d . . . . .
H14A H 0.799957 0.665445 0.520968 0.079 Uiso 1 1 calc R U . . .
H14B H 0.843527 0.687838 0.555219 0.079 Uiso 1 1 calc R U . . .
C15 C 0.7399(2) 0.6853(3) 0.56334(11) 0.0566(10) Uani 1 1 d . . . . .
C16 C 0.7430(2) 0.7154(3) 0.59678(12) 0.0608(11) Uani 1 1 d . . . . .
H16 H 0.785985 0.719926 0.608473 0.073 Uiso 1 1 calc R U . . .
C17 C 0.6852(2) 0.7391(3) 0.61357(11) 0.0587(10) Uani 1 1 d . . . . .
C18 C 0.6213(2) 0.7323(2) 0.59716(11) 0.0535(10) Uani 1 1 d . . . . .
C19 C 0.6180(2) 0.7036(3) 0.56393(12) 0.0579(10) Uani 1 1 d . . . . .
H19 H 0.574979 0.699916 0.552189 0.070 Uiso 1 1 calc R U . . .
C20 C 0.6762(2) 0.6795(3) 0.54693(11) 0.0595(10) Uani 1 1 d . . . . .
C21 C 0.5575(2) 0.7542(3) 0.61593(12) 0.0615(11) Uani 1 1 d . . . . .
H21A H 0.522530 0.773525 0.598946 0.074 Uiso 1 1 calc R U . . .
H21B H 0.567654 0.798748 0.632355 0.074 Uiso 1 1 calc R U . . .
C22 C 0.5295(2) 0.6826(2) 0.63568(11) 0.0526(9) Uani 1 1 d . . . . .
C23 C 0.5528(2) 0.6676(3) 0.66957(11) 0.0557(10) Uani 1 1 d . . . . .
H23 H 0.584770 0.703182 0.680350 0.067 Uiso 1 1 calc R U . . .
C24 C 0.5297(2) 0.6013(2) 0.68754(10) 0.0518(9) Uani 1 1 d . . . . .
C25 C 0.4815(2) 0.5497(2) 0.67298(10) 0.0495(9) Uani 1 1 d . . . . .
C26 C 0.4582(2) 0.5656(3) 0.63952(11) 0.0543(10) Uani 1 1 d . . . . .
H26 H 0.424819 0.531366 0.629078 0.065 Uiso 1 1 calc R U . . .
C27 C 0.4827(2) 0.6303(3) 0.62094(11) 0.0548(10) Uani 1 1 d . . . . .
C28 C 0.4569(2) 0.4757(2) 0.69216(11) 0.0526(9) Uani 1 1 d . . . . .
H28A H 0.459028 0.486237 0.717399 0.063 Uiso 1 1 calc R U . . .
H28B H 0.408922 0.464704 0.685330 0.063 Uiso 1 1 calc R U . . .
C29 C 0.4996(2) 0.4027(2) 0.68433(10) 0.0473(9) Uani 1 1 d . . . . .
C30 C 0.5571(2) 0.3846(3) 0.70466(10) 0.0543(10) Uani 1 1 d . . . . .
H30 H 0.567410 0.417138 0.724373 0.065 Uiso 1 1 calc R U . . .
C31 C 0.5996(2) 0.3216(3) 0.69725(11) 0.0581(10) Uani 1 1 d . . . . .
C32 C 0.5855(2) 0.2716(2) 0.66885(10) 0.0508(9) Uani 1 1 d . . . . .
C33 C 0.5279(2) 0.2891(2) 0.64851(10) 0.0499(9) Uani 1 1 d . . . . .
H33 H 0.517164 0.256249 0.628968 0.060 Uiso 1 1 calc R U . . .
C34 C 0.4861(2) 0.3531(2) 0.65607(10) 0.0499(9) Uani 1 1 d . . . . .
C35 C 0.6317(2) 0.2025(3) 0.66014(12) 0.0594(10) Uani 1 1 d . . . . .
H35A H 0.604586 0.159824 0.648351 0.071 Uiso 1 1 calc R U . . .
H35B H 0.651239 0.179536 0.681873 0.071 Uiso 1 1 calc R U . . .
C36 C 0.8854(3) 0.2837(5) 0.67750(18) 0.1051(19) Uani 1 1 d . U . . .
H36A H 0.870172 0.227524 0.681143 0.126 Uiso 0.518(10) 1 calc R U P A 1
H36B H 0.935791 0.282648 0.678422 0.126 Uiso 0.518(10) 1 calc R U P A 1
H36C H 0.902479 0.227608 0.679057 0.126 Uiso 0.482(10) 1 calc R U P A 2
H36D H 0.847654 0.290864 0.693639 0.126 Uiso 0.482(10) 1 calc R U P A 2
C37A C 0.8663(6) 0.3255(10) 0.7047(4) 0.103(3) Uani 0.518(10) 1 d . U P A 1
C38A C 0.8553(9) 0.3677(12) 0.7279(5) 0.139(6) Uani 0.518(10) 1 d . U P A 1
H38A H 0.846341 0.402270 0.746825 0.166 Uiso 0.518(10) 1 calc R U P A 1
C37B C 0.9448(6) 0.3477(10) 0.6846(4) 0.098(3) Uani 0.482(10) 1 d . U P A 2
C38B C 0.9895(8) 0.3902(11) 0.6908(4) 0.113(5) Uani 0.482(10) 1 d . U P A 2
H38B H 1.026587 0.425407 0.695959 0.136 Uiso 0.482(10) 1 calc R U P A 2
C39 C 0.6102(2) 0.1945(3) 0.55194(12) 0.0615(11) Uani 1 1 d . . . . .
H39A H 0.644015 0.155608 0.543401 0.074 Uiso 1 1 calc R U . . .
H39B H 0.617595 0.247001 0.540412 0.074 Uiso 1 1 calc R U . . .
C40 C 0.5395(2) 0.1647(3) 0.54374(12) 0.0623(11) Uani 1 1 d . . . . .
H40A H 0.506287 0.206833 0.549949 0.075 Uiso 1 1 calc R U . . .
H40B H 0.530429 0.116396 0.557965 0.075 Uiso 1 1 calc R U . . .
C41 C 0.5295(2) 0.1436(3) 0.50584(12) 0.0624(11) Uani 1 1 d . . . . .
H41A H 0.538395 0.192158 0.491783 0.075 Uiso 1 1 calc R U . . .
H41B H 0.563367 0.102151 0.499710 0.075 Uiso 1 1 calc R U . . .
C42 C 0.4598(2) 0.1126(3) 0.49651(11) 0.0598(10) Uani 1 1 d . . . . .
H42A H 0.426143 0.155304 0.501286 0.072 Uiso 1 1 calc R U . . .
H42B H 0.449741 0.066088 0.511626 0.072 Uiso 1 1 calc R U . . .
C43 C 0.4507(2) 0.0864(3) 0.45892(11) 0.0593(10) Uani 1 1 d . . . . .
H43A H 0.465098 0.131230 0.443847 0.071 Uiso 1 1 calc R U . . .
H43B H 0.481298 0.040183 0.454781 0.071 Uiso 1 1 calc R U . . .
C44 C 0.3799(3) 0.0628(3) 0.44858(12) 0.0652(12) Uani 1 1 d . . . . .
H44A H 0.349114 0.108590 0.453001 0.078 Uiso 1 1 calc R U . . .
H44B H 0.365753 0.017152 0.463261 0.078 Uiso 1 1 calc R U . . .
C45 C 0.3719(3) 0.0382(3) 0.41060(13) 0.0728(14) Uani 1 1 d . . . . .
H45A H 0.389411 0.082506 0.396145 0.087 Uiso 1 1 calc R U . . .
H45B H 0.400854 -0.009656 0.406703 0.087 Uiso 1 1 calc R U . . .
C46 C 0.3014(3) 0.0190(4) 0.39843(15) 0.0842(16) Uani 1 1 d . . . . .
H46A H 0.271036 0.064832 0.403646 0.101 Uiso 1 1 calc R U . . .
H46B H 0.284852 -0.028988 0.410883 0.101 Uiso 1 1 calc R U . . .
C47 C 0.2990(3) 0.0024(4) 0.35879(16) 0.0844(16) Uani 1 1 d . . . . .
H47A H 0.311906 0.052009 0.346313 0.101 Uiso 1 1 calc R U . . .
H47B H 0.332412 -0.040089 0.353405 0.101 Uiso 1 1 calc R U . . .
C48 C 0.2317(3) -0.0230(5) 0.3468(2) 0.101(2) Uani 1 1 d . . . . .
H48A H 0.198226 0.019462 0.352082 0.121 Uiso 1 1 calc R U . . .
H48B H 0.218714 -0.072681 0.359222 0.121 Uiso 1 1 calc R U . . .
C49 C 0.9308(4) 0.5762(4) 0.62863(18) 0.107(2) Uani 1 1 d . . . . .
H49A H 0.947874 0.623578 0.641293 0.160 Uiso 1 1 calc R U . . .
H49B H 0.905324 0.541739 0.644298 0.160 Uiso 1 1 calc R U . . .
H49C H 0.969246 0.545830 0.619592 0.160 Uiso 1 1 calc R U . . .
C50 C 0.7192(3) 0.3910(4) 0.49198(16) 0.0910(18) Uani 1 1 d . . . . .
H50A H 0.703963 0.343749 0.478659 0.136 Uiso 1 1 calc R U . . .
H50B H 0.680966 0.413140 0.504646 0.136 Uiso 1 1 calc R U . . .
H50C H 0.736403 0.431988 0.476175 0.136 Uiso 1 1 calc R U . . .
C51 C 0.7502(4) 0.7758(5) 0.66455(18) 0.114(2) Uani 1 1 d . . . . .
H51A H 0.743518 0.798249 0.687680 0.171 Uiso 1 1 calc R U . . .
H51B H 0.770809 0.722151 0.666702 0.171 Uiso 1 1 calc R U . . .
H51C H 0.780233 0.811220 0.651631 0.171 Uiso 1 1 calc R U . . .
C52 C 0.6126(4) 0.6368(5) 0.49671(15) 0.102(2) Uani 1 1 d . . . . .
H52A H 0.619655 0.614545 0.473581 0.153 Uiso 1 1 calc R U . . .
H52B H 0.585117 0.599222 0.510040 0.153 Uiso 1 1 calc R U . . .
H52C H 0.588809 0.688597 0.494581 0.153 Uiso 1 1 calc R U . . .
C53 C 0.5938(4) 0.6386(4) 0.73852(15) 0.100(2) Uani 1 1 d . . . . .
H53A H 0.606731 0.617244 0.761424 0.150 Uiso 1 1 calc R U . . .
H53B H 0.634804 0.649366 0.725449 0.150 Uiso 1 1 calc R U . . .
H53C H 0.568107 0.688762 0.741202 0.150 Uiso 1 1 calc R U . . .
C54 C 0.4171(4) 0.5947(5) 0.57035(16) 0.103(2) Uani 1 1 d . . . . .
H54A H 0.408108 0.613488 0.546600 0.154 Uiso 1 1 calc R U . . .
H54B H 0.436165 0.540157 0.569829 0.154 Uiso 1 1 calc R U . . .
H54C H 0.374495 0.594096 0.582940 0.154 Uiso 1 1 calc R U . . .
C55 C 0.6753(4) 0.3540(6) 0.74534(19) 0.135(3) Uani 1 1 d . . . . .
H55A H 0.717279 0.334246 0.756692 0.203 Uiso 1 1 calc R U . . .
H55B H 0.682248 0.409211 0.737154 0.203 Uiso 1 1 calc R U . . .
H55C H 0.638443 0.353302 0.761909 0.203 Uiso 1 1 calc R U . . .
C56 C 0.4159(3) 0.3296(4) 0.60540(15) 0.0831(16) Uani 1 1 d . . . . .
H56A H 0.373524 0.348674 0.594268 0.125 Uiso 1 1 calc R U . . .
H56B H 0.453784 0.338817 0.589885 0.125 Uiso 1 1 calc R U . . .
H56C H 0.412215 0.271872 0.610351 0.125 Uiso 1 1 calc R U . . .
C57 C 0.7544(11) 0.5300(9) 0.6837(6) 0.213(4) Uani 1 1 d . U . . .
C58 C 0.7341(8) 0.4747(7) 0.6598(4) 0.206(4) Uani 1 1 d D U . . .
H58A H 0.714333 0.427511 0.671622 0.247 Uiso 1 1 calc R U . . .
H58B H 0.773810 0.456038 0.646841 0.247 Uiso 1 1 calc R U . . .
C59 C 0.6825(7) 0.5101(6) 0.6354(3) 0.188(4) Uani 1 1 d D U . . .
H59A H 0.704297 0.554077 0.622366 0.226 Uiso 1 1 calc R U . . .
H59B H 0.645888 0.534426 0.648996 0.226 Uiso 1 1 calc R U . . .
C60 C 0.6508(7) 0.4523(6) 0.6098(3) 0.190(4) Uani 1 1 d D U . . .
H60A H 0.688084 0.423468 0.598357 0.228 Uiso 1 1 calc R U . . .
H60B H 0.625311 0.411670 0.623026 0.228 Uiso 1 1 calc R U . . .
C61 C 0.6041(8) 0.4842(7) 0.5822(4) 0.196(4) Uani 1 1 d D U . . .
H61A H 0.567249 0.513567 0.593699 0.235 Uiso 1 1 calc R U . . .
H61B H 0.629861 0.524517 0.568915 0.235 Uiso 1 1 calc R U . . .
C62 C 0.5750(9) 0.4342(7) 0.5594(5) 0.177(4) Uani 1 1 d . U . . .
N3 N 0.9155(8) 0.4377(8) 0.7811(4) 0.122(4) Uani 0.5 1 d D U P . .
C63 C 0.9199(11) 0.5060(8) 0.7817(7) 0.169(5) Uani 0.5 1 d D U P . .
C64 C 0.9364(10) 0.5945(8) 0.7770(6) 0.169(5) Uani 0.5 1 d D U P . .
H64A H 0.966192 0.603349 0.797727 0.203 Uiso 0.5 1 calc R U P . .
H64B H 0.892394 0.618613 0.783244 0.203 Uiso 0.5 1 calc R U P . .
C65 C 0.9636(8) 0.6623(8) 0.7530(5) 0.160(6) Uani 0.5 1 d D U P . .
H65A H 0.939239 0.658185 0.730299 0.192 Uiso 0.5 1 calc R U P . .
H65B H 0.951456 0.715025 0.763195 0.192 Uiso 0.5 1 calc R U P . .

loop_
_atom_site_aniso_label
_atom_site_aniso_U_11
_atom_site_aniso_U_22
_atom_site_aniso_U_33
_atom_site_aniso_U_23
_atom_site_aniso_U_13
_atom_site_aniso_U_12
Br1 0.1246(7) 0.1429(8) 0.1007(6) -0.0231(5) -0.0491(5) 0.0392(5)
O1 0.0591(19) 0.115(3) 0.085(2) -0.007(2) -0.0240(17) -0.0135(19)
N1 0.322(16) 0.165(11) 0.246(14) 0.014(8) -0.007(11) -0.024(10)
N2 0.167(9) 0.143(9) 0.256(13) 0.015(7) 0.039(8) 0.002(7)
C2 0.060(3) 0.053(2) 0.063(3) -0.0028(19) -0.014(2) 0.0068(19)
O3 0.087(2) 0.069(2) 0.087(2) -0.0121(17) -0.0209(19) -0.0181(18)
C3 0.050(2) 0.061(3) 0.071(3) -0.010(2) -0.016(2) 0.0073(19)
O4 0.078(2) 0.077(2) 0.069(2) -0.0278(17) -0.0183(16) 0.0015(17)
C4 0.048(2) 0.048(2) 0.071(3) -0.0108(19) -0.0038(19) 0.0068(17)
O5 0.084(2) 0.089(2) 0.064(2) -0.0157(17) -0.0044(17) -0.0063(19)
C1 0.059(2) 0.044(2) 0.061(2) -0.0049(17) -0.0091(19) 0.0091(18)
O2 0.0539(16) 0.081(2) 0.0590(17) -0.0148(15) -0.0070(13) -0.0098(15)
C5 0.054(2) 0.053(2) 0.061(2) -0.0153(19) -0.0065(19) 0.0060(18)
O6 0.084(2) 0.112(3) 0.0559(19) -0.0115(18) -0.0046(17) 0.010(2)
C6 0.051(2) 0.050(2) 0.060(2) -0.0107(18) -0.0054(18) 0.0040(17)
O7 0.097(2) 0.070(2) 0.0458(16) 0.0097(14) -0.0116(15) -0.0191(18)
C7 0.047(2) 0.061(3) 0.078(3) -0.015(2) -0.002(2) 0.0057(19)
O8 0.091(2) 0.082(2) 0.0601(19) 0.0239(16) -0.0183(17) -0.0006(18)
C8 0.042(2) 0.064(3) 0.059(2) -0.0134(19) 0.0013(17) -0.0003(18)
O9 0.087(2) 0.100(3) 0.068(2) -0.0164(19) -0.0375(18) 0.031(2)
C9 0.048(2) 0.066(3) 0.060(2) -0.007(2) -0.0041(18) -0.0042(19)
O10 0.0563(17) 0.073(2) 0.0706(19) -0.0081(15) -0.0237(14) 0.0091(14)
C10 0.048(2) 0.061(3) 0.067(3) -0.012(2) 0.0004(19) -0.0124(19)
C11 0.046(2) 0.064(3) 0.058(2) -0.0036(19) 0.0058(18) -0.0049(18)
C12 0.049(2) 0.072(3) 0.054(2) -0.004(2) 0.0031(18) 0.001(2)
C13 0.047(2) 0.067(3) 0.057(2) -0.014(2) -0.0005(18) -0.0014(19)
C14 0.064(3) 0.061(3) 0.072(3) 0.004(2) 0.012(2) -0.012(2)
C15 0.061(2) 0.050(2) 0.059(2) 0.0033(18) 0.0032(19) -0.0068(19)
C16 0.058(2) 0.055(2) 0.069(3) -0.002(2) -0.002(2) -0.0105(19)
C17 0.071(3) 0.050(2) 0.055(2) 0.0000(18) 0.003(2) -0.008(2)
C18 0.061(2) 0.042(2) 0.057(2) 0.0104(17) 0.0016(18) 0.0032(17)
C19 0.057(2) 0.055(2) 0.062(2) 0.0121(19) -0.0055(19) -0.0001(19)
C20 0.073(3) 0.056(2) 0.049(2) 0.0049(18) -0.003(2) -0.001(2)
C21 0.070(3) 0.047(2) 0.068(3) 0.0131(19) 0.009(2) 0.008(2)
C22 0.059(2) 0.044(2) 0.055(2) 0.0084(17) 0.0072(18) 0.0113(18)
C23 0.064(2) 0.052(2) 0.052(2) 0.0007(18) 0.0005(18) 0.0015(19)
C24 0.066(2) 0.047(2) 0.043(2) 0.0035(16) 0.0008(17) 0.0029(18)
C25 0.051(2) 0.048(2) 0.049(2) 0.0031(16) 0.0056(17) 0.0052(17)
C26 0.052(2) 0.055(2) 0.055(2) 0.0045(18) -0.0034(18) 0.0037(18)
C27 0.056(2) 0.059(2) 0.050(2) 0.0088(18) -0.0026(18) 0.0105(19)
C28 0.056(2) 0.050(2) 0.052(2) 0.0051(17) 0.0085(18) 0.0021(18)
C29 0.051(2) 0.046(2) 0.0444(19) 0.0052(16) 0.0001(16) -0.0060(16)
C30 0.065(2) 0.052(2) 0.046(2) -0.0055(17) -0.0081(18) 0.0025(19)
C31 0.061(2) 0.065(3) 0.047(2) 0.0022(18) -0.0145(18) 0.004(2)
C32 0.058(2) 0.045(2) 0.049(2) 0.0033(16) -0.0029(17) -0.0010(17)
C33 0.054(2) 0.044(2) 0.051(2) -0.0031(16) -0.0046(17) -0.0072(17)
C34 0.049(2) 0.049(2) 0.051(2) 0.0034(17) -0.0077(16) -0.0048(17)
C35 0.068(3) 0.045(2) 0.064(3) 0.0033(18) -0.006(2) 0.0008(19)
C36 0.069(3) 0.158(6) 0.087(4) -0.019(4) -0.026(3) -0.005(3)
C37A 0.075(5) 0.143(7) 0.091(6) -0.022(5) -0.023(5) 0.001(5)
C38A 0.119(10) 0.165(13) 0.131(11) -0.044(9) -0.015(9) 0.009(10)
C37B 0.072(5) 0.136(7) 0.086(6) -0.031(5) -0.022(5) -0.004(5)
C38B 0.086(8) 0.143(11) 0.110(10) -0.052(9) -0.012(7) -0.012(7)
C39 0.056(2) 0.073(3) 0.055(2) -0.011(2) -0.0006(19) -0.006(2)
C40 0.054(2) 0.075(3) 0.058(2) -0.005(2) -0.0053(19) -0.005(2)
C41 0.061(3) 0.071(3) 0.055(2) -0.004(2) -0.0025(19) -0.008(2)
C42 0.054(2) 0.070(3) 0.055(2) -0.002(2) -0.0054(19) -0.005(2)
C43 0.064(3) 0.062(3) 0.052(2) 0.0051(19) -0.0046(19) -0.002(2)
C44 0.067(3) 0.074(3) 0.054(2) 0.004(2) -0.011(2) -0.012(2)
C45 0.089(3) 0.066(3) 0.062(3) 0.003(2) -0.024(3) -0.008(2)
C46 0.089(4) 0.082(4) 0.080(3) 0.006(3) -0.026(3) -0.016(3)
C47 0.088(4) 0.067(3) 0.096(4) -0.011(3) -0.028(3) 0.009(3)
C48 0.090(4) 0.097(4) 0.114(5) -0.020(4) -0.027(4) 0.010(3)
C49 0.119(5) 0.095(4) 0.104(5) -0.010(4) -0.048(4) -0.036(4)
C50 0.079(3) 0.113(5) 0.079(3) -0.035(3) -0.026(3) 0.008(3)
C51 0.112(5) 0.145(6) 0.083(4) -0.040(4) -0.029(4) 0.014(5)
C52 0.114(5) 0.126(5) 0.064(3) -0.008(3) -0.027(3) 0.009(4)
C53 0.136(6) 0.100(4) 0.062(3) 0.010(3) -0.027(3) -0.046(4)
C54 0.103(4) 0.127(5) 0.077(4) 0.025(4) -0.041(3) -0.015(4)
C55 0.125(6) 0.182(8) 0.094(5) -0.058(5) -0.068(4) 0.048(5)
C56 0.067(3) 0.099(4) 0.082(3) -0.019(3) -0.029(3) -0.002(3)
C57 0.269(11) 0.110(8) 0.262(12) 0.011(7) 0.030(8) -0.015(8)
C58 0.253(10) 0.102(6) 0.264(11) 0.012(6) 0.035(7) -0.002(6)
C59 0.230(9) 0.087(5) 0.251(10) 0.009(5) 0.056(7) 0.009(5)
C60 0.222(9) 0.092(5) 0.259(10) 0.006(5) 0.052(7) 0.017(5)
C61 0.229(9) 0.095(6) 0.265(10) 0.005(6) 0.047(7) 0.020(6)
C62 0.192(10) 0.080(6) 0.260(11) -0.003(6) 0.070(7) -0.001(6)
N3 0.124(9) 0.116(7) 0.128(10) -0.015(8) 0.028(8) 0.023(8)
C63 0.124(9) 0.145(8) 0.240(14) -0.046(11) 0.045(10) 0.011(9)
C64 0.117(8) 0.137(8) 0.256(14) -0.086(10) 0.066(9) 0.002(7)
C65 0.110(9) 0.110(8) 0.263(15) -0.108(9) 0.064(10) -0.008(7)

loop_
_atom_type_symbol
_atom_type_description
_atom_type_scat_dispersion_real
_atom_type_scat_dispersion_imag
_atom_type_scat_source
C C 0.0181 0.0091 'International Tables Vol C Tables 4.2.6.8 and 6.1.1.4'
H H 0.0000 0.0000 'International Tables Vol C Tables 4.2.6.8 and 6.1.1.4'
N N 0.0311 0.0180 'International Tables Vol C Tables 4.2.6.8 and 6.1.1.4'
O O 0.0492 0.0322 'International Tables Vol C Tables 4.2.6.8 and 6.1.1.4'
Br Br -0.6763 1.2805 'International Tables Vol C Tables 4.2.6.8 and 6.1.1.4'

loop_
_geom_angle_atom_site_label_1
_geom_angle_atom_site_label_2
_geom_angle_atom_site_label_3
_geom_angle
_geom_angle_site_symmetry_1
_geom_angle_site_symmetry_3
_geom_angle_publ_flag
C3 O1 C36 118.2(5) . . ?
C3 C2 C1 122.1(4) . . ?
C3 C2 H2 119.0 . . ?
C1 C2 H2 119.0 . . ?
C10 O3 C49 117.0(4) . . ?
C2 C3 O1 124.2(4) . . ?
C2 C3 C4 121.0(4) . . ?
O1 C3 C4 114.7(4) . . ?
C13 O4 C50 116.6(4) . . ?
C3 C4 C5 117.0(4) . . ?
C3 C4 C7 122.3(4) . . ?
C5 C4 C7 120.7(4) . . ?
C17 O5 C51 118.0(4) . . ?
C2 C1 C6 117.8(4) . . ?
C2 C1 C35 121.1(4) . . ?
C6 C1 C35 121.1(4) . . ?
C6 O2 C39 117.1(3) . . ?
C6 C5 C4 121.9(4) . . ?
C6 C5 H5 119.1 . . ?
C4 C5 H5 119.1 . . ?
C20 O6 C52 118.3(4) . . ?
C5 C6 O2 124.0(4) . . ?
C5 C6 C1 120.3(4) . . ?
O2 C6 C1 115.7(4) . . ?
C24 O7 C53 117.8(4) . . ?
C4 C7 C8 111.8(3) . . ?
C4 C7 H7A 109.3 . . ?
C8 C7 H7A 109.3 . . ?
C4 C7 H7B 109.3 . . ?
C8 C7 H7B 109.3 . . ?
H7A C7 H7B 107.9 . . ?
C27 O8 C54 118.3(4) . . ?
C9 C8 C13 117.8(4) . . ?
C9 C8 C7 121.3(4) . . ?
C13 C8 C7 120.9(4) . . ?
C31 O9 C55 117.2(4) . . ?
C8 C9 C10 121.5(4) . . ?
C8 C9 H9 119.3 . . ?
C10 C9 H9 119.3 . . ?
C34 O10 C56 117.7(4) . . ?
O3 C10 C11 115.6(4) . . ?
O3 C10 C9 123.5(4) . . ?
C11 C10 C9 120.8(4) . . ?
C12 C11 C10 116.8(4) . . ?
C12 C11 C14 121.1(4) . . ?
C10 C11 C14 122.1(4) . . ?
C13 C12 C11 122.7(4) . . ?
C13 C12 H12 118.7 . . ?
C11 C12 H12 118.7 . . ?
C12 C13 O4 124.4(4) . . ?
C12 C13 C8 120.5(4) . . ?
O4 C13 C8 115.2(4) . . ?
C11 C14 C15 112.8(4) . . ?
C11 C14 H14A 109.0 . . ?
C15 C14 H14A 109.0 . . ?
C11 C14 H14B 109.0 . . ?
C15 C14 H14B 109.0 . . ?
H14A C14 H14B 107.8 . . ?
C16 C15 C20 117.8(4) . . ?
C16 C15 C14 120.2(4) . . ?
C20 C15 C14 121.9(4) . . ?
C17 C16 C15 121.6(4) . . ?
C17 C16 H16 119.2 . . ?
C15 C16 H16 119.2 . . ?
O5 C17 C16 123.4(4) . . ?
O5 C17 C18 116.1(4) . . ?
C16 C17 C18 120.4(4) . . ?
C19 C18 C17 118.3(4) . . ?
C19 C18 C21 120.9(4) . . ?
C17 C18 C21 120.8(4) . . ?
C18 C19 C20 121.4(4) . . ?
C18 C19 H19 119.3 . . ?
C20 C19 H19 119.3 . . ?
O6 C20 C15 115.8(4) . . ?
O6 C20 C19 123.7(4) . . ?
C15 C20 C19 120.5(4) . . ?
C18 C21 C22 111.6(3) . . ?
C18 C21 H21A 109.3 . . ?
C22 C21 H21A 109.3 . . ?
C18 C21 H21B 109.3 . . ?
C22 C21 H21B 109.3 . . ?
H21A C21 H21B 108.0 . . ?
C27 C22 C23 118.3(4) . . ?
C27 C22 C21 122.1(4) . . ?
C23 C22 C21 119.6(4) . . ?
C24 C23 C22 120.5(4) . . ?
C24 C23 H23 119.7 . . ?
C22 C23 H23 119.7 . . ?
O7 C24 C23 123.1(4) . . ?
O7 C24 C25 115.8(4) . . ?
C23 C24 C25 121.2(4) . . ?
C26 C25 C24 117.8(4) . . ?
C26 C25 C28 120.5(4) . . ?
C24 C25 C28 121.6(4) . . ?
C25 C26 C27 121.4(4) . . ?
C25 C26 H26 119.3 . . ?
C27 C26 H26 119.3 . . ?
C22 C27 O8 115.6(4) . . ?
C22 C27 C26 120.8(4) . . ?
O8 C27 C26 123.6(4) . . ?
C29 C28 C25 111.4(3) . . ?
C29 C28 H28A 109.3 . . ?
C25 C28 H28A 109.3 . . ?
C29 C28 H28B 109.3 . . ?
C25 C28 H28B 109.3 . . ?
H28A C28 H28B 108.0 . . ?
C34 C29 C30 116.9(4) . . ?
C34 C29 C28 122.6(4) . . ?
C30 C29 C28 120.5(4) . . ?
C31 C30 C29 122.4(4) . . ?
C31 C30 H30 118.8 . . ?
C29 C30 H30 118.8 . . ?
C30 C31 O9 124.3(4) . . ?
C30 C31 C32 120.5(4) . . ?
O9 C31 C32 115.2(4) . . ?
C33 C32 C31 117.4(4) . . ?
C33 C32 C35 121.3(4) . . ?
C31 C32 C35 121.3(4) . . ?
C34 C33 C32 121.4(4) . . ?
C34 C33 H33 119.3 . . ?
C32 C33 H33 119.3 . . ?
C33 C34 C29 121.4(4) . . ?
C33 C34 O10 123.2(4) . . ?
C29 C34 O10 115.4(4) . . ?
C32 C35 C1 112.8(3) . . ?
C32 C35 H35A 109.0 . . ?
C1 C35 H35A 109.0 . . ?
C32 C35 H35B 109.0 . . ?
C1 C35 H35B 109.0 . . ?
H35A C35 H35B 107.8 . . ?
C37A C36 O1 122.8(9) . . ?
O1 C36 C37B 100.3(8) . . ?
C37A C36 H36A 106.6 . . ?
O1 C36 H36A 106.6 . . ?
C37A C36 H36B 106.6 . . ?
O1 C36 H36B 106.6 . . ?
H36A C36 H36B 106.6 . . ?
O1 C36 H36C 111.7 . . ?
C37B C36 H36C 111.7 . . ?
O1 C36 H36D 111.7 . . ?
C37B C36 H36D 111.7 . . ?
H36C C36 H36D 109.5 . . ?
C38A C37A C36 172.6(18) . . ?
C37A C38A H38A 180.0 . . ?
C38B C37B C36 175.9(18) . . ?
C37B C38B H38B 180.0 . . ?
O2 C39 C40 108.6(4) . . ?
O2 C39 H39A 110.0 . . ?
C40 C39 H39A 110.0 . . ?
O2 C39 H39B 110.0 . . ?
C40 C39 H39B 110.0 . . ?
H39A C39 H39B 108.3 . . ?
C39 C40 C41 112.0(4) . . ?
C39 C40 H40A 109.2 . . ?
C41 C40 H40A 109.2 . . ?
C39 C40 H40B 109.2 . . ?
C41 C40 H40B 109.2 . . ?
H40A C40 H40B 107.9 . . ?
C42 C41 C40 113.9(4) . . ?
C42 C41 H41A 108.8 . . ?
C40 C41 H41A 108.8 . . ?
C42 C41 H41B 108.8 . . ?
C40 C41 H41B 108.8 . . ?
H41A C41 H41B 107.7 . . ?
C41 C42 C43 114.2(4) . . ?
C41 C42 H42A 108.7 . . ?
C43 C42 H42A 108.7 . . ?
C41 C42 H42B 108.7 . . ?
C43 C42 H42B 108.7 . . ?
H42A C42 H42B 107.6 . . ?
C44 C43 C42 114.5(4) . . ?
C44 C43 H43A 108.6 . . ?
C42 C43 H43A 108.6 . . ?
C44 C43 H43B 108.6 . . ?
C42 C43 H43B 108.6 . . ?
H43A C43 H43B 107.6 . . ?
C43 C44 C45 113.5(4) . . ?
C43 C44 H44A 108.9 . . ?
C45 C44 H44A 108.9 . . ?
C43 C44 H44B 108.9 . . ?
C45 C44 H44B 108.9 . . ?
H44A C44 H44B 107.7 . . ?
C46 C45 C44 115.5(5) . . ?
C46 C45 H45A 108.4 . . ?
C44 C45 H45A 108.4 . . ?
C46 C45 H45B 108.4 . . ?
C44 C45 H45B 108.4 . . ?
H45A C45 H45B 107.5 . . ?
C45 C46 C47 110.6(5) . . ?
C45 C46 H46A 109.5 . . ?
C47 C46 H46A 109.5 . . ?
C45 C46 H46B 109.5 . . ?
C47 C46 H46B 109.5 . . ?
H46A C46 H46B 108.1 . . ?
C48 C47 C46 111.6(6) . . ?
C48 C47 H47A 109.3 . . ?
C46 C47 H47A 109.3 . . ?
C48 C47 H47B 109.3 . . ?
C46 C47 H47B 109.3 . . ?
H47A C47 H47B 108.0 . . ?
C47 C48 Br1 110.9(5) . . ?
C47 C48 H48A 109.5 . . ?
Br1 C48 H48A 109.5 . . ?
C47 C48 H48B 109.5 . . ?
Br1 C48 H48B 109.5 . . ?
H48A C48 H48B 108.0 . . ?
O3 C49 H49A 109.5 . . ?
O3 C49 H49B 109.5 . . ?
H49A C49 H49B 109.5 . . ?
O3 C49 H49C 109.5 . . ?
H49A C49 H49C 109.5 . . ?
H49B C49 H49C 109.5 . . ?
O4 C50 H50A 109.5 . . ?
O4 C50 H50B 109.5 . . ?
H50A C50 H50B 109.5 . . ?
O4 C50 H50C 109.5 . . ?
H50A C50 H50C 109.5 . . ?
H50B C50 H50C 109.5 . . ?
O5 C51 H51A 109.5 . . ?
O5 C51 H51B 109.5 . . ?
H51A C51 H51B 109.5 . . ?
O5 C51 H51C 109.5 . . ?
H51A C51 H51C 109.5 . . ?
H51B C51 H51C 109.5 . . ?
O6 C52 H52A 109.5 . . ?
O6 C52 H52B 109.5 . . ?
H52A C52 H52B 109.5 . . ?
O6 C52 H52C 109.5 . . ?
H52A C52 H52C 109.5 . . ?
H52B C52 H52C 109.5 . . ?
O7 C53 H53A 109.5 . . ?
O7 C53 H53B 109.5 . . ?
H53A C53 H53B 109.5 . . ?
O7 C53 H53C 109.5 . . ?
H53A C53 H53C 109.5 . . ?
H53B C53 H53C 109.5 . . ?
O8 C54 H54A 109.5 . . ?
O8 C54 H54B 109.5 . . ?
H54A C54 H54B 109.5 . . ?
O8 C54 H54C 109.5 . . ?
H54A C54 H54C 109.5 . . ?
H54B C54 H54C 109.5 . . ?
O9 C55 H55A 109.5 . . ?
O9 C55 H55B 109.5 . . ?
H55A C55 H55B 109.5 . . ?
O9 C55 H55C 109.5 . . ?
H55A C55 H55C 109.5 . . ?
H55B C55 H55C 109.5 . . ?
O10 C56 H56A 109.5 . . ?
O10 C56 H56B 109.5 . . ?
H56A C56 H56B 109.5 . . ?
O10 C56 H56C 109.5 . . ?
H56A C56 H56C 109.5 . . ?
H56B C56 H56C 109.5 . . ?
N1 C57 C58 168(3) . . ?
C57 C58 C59 110.5(13) . . ?
C57 C58 H58A 109.6 . . ?
C59 C58 H58A 109.6 . . ?
C57 C58 H58B 109.6 . . ?
C59 C58 H58B 109.6 . . ?
H58A C58 H58B 108.1 . . ?
C58 C59 C60 115.5(10) . . ?
C58 C59 H59A 108.4 . . ?
C60 C59 H59A 108.4 . . ?
C58 C59 H59B 108.4 . . ?
C60 C59 H59B 108.4 . . ?
H59A C59 H59B 107.5 . . ?
C61 C60 C59 118.9(10) . . ?
C61 C60 H60A 107.6 . . ?
C59 C60 H60A 107.6 . . ?
C61 C60 H60B 107.6 . . ?
C59 C60 H60B 107.6 . . ?
H60A C60 H60B 107.0 . . ?
C62 C61 C60 120.1(12) . . ?
C62 C61 H61A 107.3 . . ?
C60 C61 H61A 107.3 . . ?
C62 C61 H61B 107.3 . . ?
C60 C61 H61B 107.3 . . ?
H61A C61 H61B 106.9 . . ?
N2 C62 C61 170(2) . . ?
N3 C63 C64 168(2) . . ?
C63 C64 C65 148.0(17) . . ?
C63 C64 H64A 99.8 . . ?
C65 C64 H64A 99.8 . . ?
C63 C64 H64B 99.8 . . ?
C65 C64 H64B 99.8 . . ?
H64A C64 H64B 104.1 . . ?
C65 C65 C64 116.6(16) 2_756 . ?
C65 C65 H65A 108.1 2_756 . ?
C64 C65 H65A 108.1 . . ?
C65 C65 H65B 108.1 2_756 . ?
C64 C65 H65B 108.1 . . ?
H65A C65 H65B 107.3 . . ?

loop_
_geom_bond_atom_site_label_1
_geom_bond_atom_site_label_2
_geom_bond_distance
_geom_bond_site_symmetry_2
_geom_bond_publ_flag
Br1 C48 1.921(8) . ?
O1 C3 1.388(5) . ?
O1 C36 1.409(8) . ?
N1 C57 1.05(2) . ?
N2 C62 1.02(2) . ?
C2 C3 1.366(7) . ?
C2 C1 1.380(6) . ?
C2 H2 0.9500 . ?
O3 C10 1.378(5) . ?
O3 C49 1.412(8) . ?
C3 C4 1.390(7) . ?
O4 C13 1.386(5) . ?
O4 C50 1.421(6) . ?
C4 C5 1.399(6) . ?
C4 C7 1.513(7) . ?
O5 C17 1.371(5) . ?
O5 C51 1.426(7) . ?
C1 C6 1.393(6) . ?
C1 C35 1.524(7) . ?
O2 C6 1.379(5) . ?
O2 C39 1.417(5) . ?
C5 C6 1.375(6) . ?
C5 H5 0.9500 . ?
O6 C20 1.384(6) . ?
O6 C52 1.397(7) . ?
O7 C24 1.381(5) . ?
O7 C53 1.409(6) . ?
C7 C8 1.520(7) . ?
C7 H7A 0.9900 . ?
C7 H7B 0.9900 . ?
O8 C27 1.381(5) . ?
O8 C54 1.399(7) . ?
C8 C9 1.383(6) . ?
C8 C13 1.397(6) . ?
O9 C31 1.375(5) . ?
O9 C55 1.447(7) . ?
C9 C10 1.394(7) . ?
C9 H9 0.9500 . ?
O10 C34 1.389(5) . ?
O10 C56 1.411(6) . ?
C10 C11 1.394(7) . ?
C11 C12 1.391(6) . ?
C11 C14 1.499(7) . ?
C12 C13 1.371(7) . ?
C12 H12 0.9500 . ?
C14 C15 1.524(7) . ?
C14 H14A 0.9900 . ?
C14 H14B 0.9900 . ?
C15 C16 1.384(6) . ?
C15 C20 1.391(6) . ?
C16 C17 1.381(7) . ?
C16 H16 0.9500 . ?
C17 C18 1.395(6) . ?
C18 C19 1.369(6) . ?
C18 C21 1.512(6) . ?
C19 C20 1.394(7) . ?
C19 H19 0.9500 . ?
C21 C22 1.523(6) . ?
C21 H21A 0.9900 . ?
C21 H21B 0.9900 . ?
C22 C27 1.376(6) . ?
C22 C23 1.397(6) . ?
C23 C24 1.383(6) . ?
C23 H23 0.9500 . ?
C24 C25 1.386(6) . ?
C25 C26 1.384(6) . ?
C25 C28 1.520(6) . ?
C26 C27 1.385(6) . ?
C26 H26 0.9500 . ?
C28 C29 1.509(6) . ?
C28 H28A 0.9900 . ?
C28 H28B 0.9900 . ?
C29 C34 1.386(6) . ?
C29 C30 1.391(6) . ?
C30 C31 1.373(6) . ?
C30 H30 0.9500 . ?
C31 C32 1.397(6) . ?
C32 C33 1.391(6) . ?
C32 C35 1.506(6) . ?
C33 C34 1.378(6) . ?
C33 H33 0.9500 . ?
C35 H35A 0.9900 . ?
C35 H35B 0.9900 . ?
C36 C37A 1.322(16) . ?
C36 C37B 1.595(15) . ?
C36 H36A 0.9900 . ?
C36 H36B 0.9900 . ?
C36 H36C 0.9900 . ?
C36 H36D 0.9900 . ?
C37A C38A 1.16(2) . ?
C38A H38A 0.9500 . ?
C37B C38B 1.148(19) . ?
C38B H38B 0.9500 . ?
C39 C40 1.502(6) . ?
C39 H39A 0.9900 . ?
C39 H39B 0.9900 . ?
C40 C41 1.513(6) . ?
C40 H40A 0.9900 . ?
C40 H40B 0.9900 . ?
C41 C42 1.499(6) . ?
C41 H41A 0.9900 . ?
C41 H41B 0.9900 . ?
C42 C43 1.521(6) . ?
C42 H42A 0.9900 . ?
C42 H42B 0.9900 . ?
C43 C44 1.490(6) . ?
C43 H43A 0.9900 . ?
C43 H43B 0.9900 . ?
C44 C45 1.526(7) . ?
C44 H44A 0.9900 . ?
C44 H44B 0.9900 . ?
C45 C46 1.487(8) . ?
C45 H45A 0.9900 . ?
C45 H45B 0.9900 . ?
C46 C47 1.555(8) . ?
C46 H46A 0.9900 . ?
C46 H46B 0.9900 . ?
C47 C48 1.451(8) . ?
C47 H47A 0.9900 . ?
C47 H47B 0.9900 . ?
C48 H48A 0.9900 . ?
C48 H48B 0.9900 . ?
C49 H49A 0.9800 . ?
C49 H49B 0.9800 . ?
C49 H49C 0.9800 . ?
C50 H50A 0.9800 . ?
C50 H50B 0.9800 . ?
C50 H50C 0.9800 . ?
C51 H51A 0.9800 . ?
C51 H51B 0.9800 . ?
C51 H51C 0.9800 . ?
C52 H52A 0.9800 . ?
C52 H52B 0.9800 . ?
C52 H52C 0.9800 . ?
C53 H53A 0.9800 . ?
C53 H53B 0.9800 . ?
C53 H53C 0.9800 . ?
C54 H54A 0.9800 . ?
C54 H54B 0.9800 . ?
C54 H54C 0.9800 . ?
C55 H55A 0.9800 . ?
C55 H55B 0.9800 . ?
C55 H55C 0.9800 . ?
C56 H56A 0.9800 . ?
C56 H56B 0.9800 . ?
C56 H56C 0.9800 . ?
C57 C58 1.35(2) . ?
C58 C59 1.488(9) . ?
C58 H58A 0.9900 . ?
C58 H58B 0.9900 . ?
C59 C60 1.499(9) . ?
C59 H59A 0.9900 . ?
C59 H59B 0.9900 . ?
C60 C61 1.485(9) . ?
C60 H60A 0.9900 . ?
C60 H60B 0.9900 . ?
C61 C62 1.33(2) . ?
C61 H61A 0.9900 . ?
C61 H61B 0.9900 . ?
N3 C63 1.135(9) . ?
C63 C64 1.516(10) . ?
C64 C65 1.560(10) . ?
C64 H64A 0.9900 . ?
C64 H64B 0.9900 . ?
C65 C65 1.46(3) 2_756 ?
C65 H65A 0.9900 . ?
C65 H65B 0.9900 . ?

loop_
_geom_torsion_atom_site_label_1
_geom_torsion_atom_site_label_2
_geom_torsion_atom_site_label_3
_geom_torsion_atom_site_label_4
_geom_torsion
_geom_torsion_site_symmetry_1
_geom_torsion_site_symmetry_2
_geom_torsion_site_symmetry_3
_geom_torsion_site_symmetry_4
_geom_torsion_publ_flag
C1 C2 C3 O1 178.2(4) . . . . ?
C1 C2 C3 C4 -0.1(7) . . . . ?
C36 O1 C3 C2 19.2(8) . . . . ?
C36 O1 C3 C4 -162.5(5) . . . . ?
C2 C3 C4 C5 -0.8(6) . . . . ?
O1 C3 C4 C5 -179.2(4) . . . . ?
C2 C3 C4 C7 176.0(4) . . . . ?
O1 C3 C4 C7 -2.5(6) . . . . ?
C3 C2 C1 C6 1.0(6) . . . . ?
C3 C2 C1 C35 -177.8(4) . . . . ?
C3 C4 C5 C6 0.8(6) . . . . ?
C7 C4 C5 C6 -176.1(4) . . . . ?
C4 C5 C6 O2 179.1(4) . . . . ?
C4 C5 C6 C1 0.1(6) . . . . ?
C39 O2 C6 C5 8.0(6) . . . . ?
C39 O2 C6 C1 -173.0(4) . . . . ?
C2 C1 C6 C5 -1.0(6) . . . . ?
C35 C1 C6 C5 177.8(4) . . . . ?
C2 C1 C6 O2 179.9(4) . . . . ?
C35 C1 C6 O2 -1.3(6) . . . . ?
C3 C4 C7 C8 -91.3(5) . . . . ?
C5 C4 C7 C8 85.4(5) . . . . ?
C4 C7 C8 C9 90.2(5) . . . . ?
C4 C7 C8 C13 -87.7(5) . . . . ?
C13 C8 C9 C10 0.8(7) . . . . ?
C7 C8 C9 C10 -177.1(4) . . . . ?
C49 O3 C10 C11 -178.6(5) . . . . ?
C49 O3 C10 C9 0.8(8) . . . . ?
C8 C9 C10 O3 179.8(4) . . . . ?
C8 C9 C10 C11 -0.8(7) . . . . ?
O3 C10 C11 C12 179.9(4) . . . . ?
C9 C10 C11 C12 0.5(6) . . . . ?
O3 C10 C11 C14 -1.5(6) . . . . ?
C9 C10 C11 C14 179.0(4) . . . . ?
C10 C11 C12 C13 -0.3(6) . . . . ?
C14 C11 C12 C13 -178.8(4) . . . . ?
C11 C12 C13 O4 -178.7(4) . . . . ?
C11 C12 C13 C8 0.3(7) . . . . ?
C50 O4 C13 C12 -13.6(7) . . . . ?
C50 O4 C13 C8 167.5(4) . . . . ?
C9 C8 C13 C12 -0.5(6) . . . . ?
C7 C8 C13 C12 177.4(4) . . . . ?
C9 C8 C13 O4 178.5(4) . . . . ?
C7 C8 C13 O4 -3.6(6) . . . . ?
C12 C11 C14 C15 85.9(5) . . . . ?
C10 C11 C14 C15 -92.5(5) . . . . ?
C11 C14 C15 C16 90.0(5) . . . . ?
C11 C14 C15 C20 -87.0(5) . . . . ?
C20 C15 C16 C17 0.1(7) . . . . ?
C14 C15 C16 C17 -177.0(4) . . . . ?
C51 O5 C17 C16 -0.9(8) . . . . ?
C51 O5 C17 C18 178.7(5) . . . . ?
C15 C16 C17 O5 -179.7(4) . . . . ?
C15 C16 C17 C18 0.7(7) . . . . ?
O5 C17 C18 C19 178.9(4) . . . . ?
C16 C17 C18 C19 -1.5(6) . . . . ?
O5 C17 C18 C21 -2.6(6) . . . . ?
C16 C17 C18 C21 177.0(4) . . . . ?
C17 C18 C19 C20 1.6(6) . . . . ?
C21 C18 C19 C20 -176.9(4) . . . . ?
C52 O6 C20 C15 176.4(5) . . . . ?
C52 O6 C20 C19 -2.9(8) . . . . ?
C16 C15 C20 O6 -179.3(4) . . . . ?
C14 C15 C20 O6 -2.3(6) . . . . ?
C16 C15 C20 C19 0.0(6) . . . . ?
C14 C15 C20 C19 177.1(4) . . . . ?
C18 C19 C20 O6 178.4(4) . . . . ?
C18 C19 C20 C15 -0.9(7) . . . . ?
C19 C18 C21 C22 90.0(5) . . . . ?
C17 C18 C21 C22 -88.5(5) . . . . ?
C18 C21 C22 C27 -90.7(5) . . . . ?
C18 C21 C22 C23 87.8(5) . . . . ?
C27 C22 C23 C24 0.7(6) . . . . ?
C21 C22 C23 C24 -177.9(4) . . . . ?
C53 O7 C24 C23 10.3(7) . . . . ?
C53 O7 C24 C25 -170.2(5) . . . . ?
C22 C23 C24 O7 177.3(4) . . . . ?
C22 C23 C24 C25 -2.1(6) . . . . ?
O7 C24 C25 C26 -178.0(4) . . . . ?
C23 C24 C25 C26 1.5(6) . . . . ?
O7 C24 C25 C28 -0.9(6) . . . . ?
C23 C24 C25 C28 178.6(4) . . . . ?
C24 C25 C26 C27 0.6(6) . . . . ?
C28 C25 C26 C27 -176.5(4) . . . . ?
C23 C22 C27 O8 -177.8(4) . . . . ?
C21 C22 C27 O8 0.7(6) . . . . ?
C23 C22 C27 C26 1.4(6) . . . . ?
C21 C22 C27 C26 179.9(4) . . . . ?
C54 O8 C27 C22 178.7(5) . . . . ?
C54 O8 C27 C26 -0.5(7) . . . . ?
C25 C26 C27 C22 -2.1(6) . . . . ?
C25 C26 C27 O8 177.1(4) . . . . ?
C26 C25 C28 C29 86.5(5) . . . . ?
C24 C25 C28 C29 -90.5(5) . . . . ?
C25 C28 C29 C34 -86.7(5) . . . . ?
C25 C28 C29 C30 90.0(5) . . . . ?
C34 C29 C30 C31 0.7(6) . . . . ?
C28 C29 C30 C31 -176.1(4) . . . . ?
C29 C30 C31 O9 178.8(4) . . . . ?
C29 C30 C31 C32 -1.2(7) . . . . ?
C55 O9 C31 C30 -1.6(9) . . . . ?
C55 O9 C31 C32 178.3(6) . . . . ?
C30 C31 C32 C33 0.9(6) . . . . ?
O9 C31 C32 C33 -179.1(4) . . . . ?
C30 C31 C32 C35 179.5(4) . . . . ?
O9 C31 C32 C35 -0.4(6) . . . . ?
C31 C32 C33 C34 -0.2(6) . . . . ?
C35 C32 C33 C34 -178.9(4) . . . . ?
C32 C33 C34 C29 -0.2(6) . . . . ?
C32 C33 C34 O10 -179.4(4) . . . . ?
C30 C29 C34 C33 -0.1(6) . . . . ?
C28 C29 C34 C33 176.7(4) . . . . ?
C30 C29 C34 O10 179.2(4) . . . . ?
C28 C29 C34 O10 -4.0(6) . . . . ?
C56 O10 C34 C33 -7.8(6) . . . . ?
C56 O10 C34 C29 172.9(4) . . . . ?
C33 C32 C35 C1 91.3(5) . . . . ?
C31 C32 C35 C1 -87.3(5) . . . . ?
C2 C1 C35 C32 91.7(5) . . . . ?
C6 C1 C35 C32 -87.1(5) . . . . ?
C3 O1 C36 C37A -84.4(11) . . . . ?
C3 O1 C36 C37B -162.9(6) . . . . ?
C6 O2 C39 C40 178.2(4) . . . . ?
O2 C39 C40 C41 -172.8(4) . . . . ?
C39 C40 C41 C42 179.4(4) . . . . ?
C40 C41 C42 C43 -176.5(4) . . . . ?
C41 C42 C43 C44 -174.6(4) . . . . ?
C42 C43 C44 C45 179.0(4) . . . . ?
C43 C44 C45 C46 -176.3(4) . . . . ?
C44 C45 C46 C47 175.0(4) . . . . ?
C45 C46 C47 C48 175.2(5) . . . . ?
C46 C47 C48 Br1 -179.9(4) . . . . ?
N1 C57 C58 C59 -134(11) . . . . ?
C57 C58 C59 C60 -174.1(14) . . . . ?
C58 C59 C60 C61 -173.8(13) . . . . ?
C59 C60 C61 C62 -179.5(14) . . . . ?
N3 C63 C64 C65 25(17) . . . . ?
C63 C64 C65 C65 -72(4) . . . 2_756 ?
